data_4087537
loop_
_publ_author_name
'Song, Li-Cheng'
'Tan, Hao'
'Zhu, An-Guo'
'Hu, Yuan-Yuan'
'Chen, Hao'

_publ_section_title
;
 Palladium-Catalyzed Reactions of [Et3NH]+Salts of
 [(\m-RS)(\m-CO)Fe2(CO)6]&#x2212;Anions with Iodo-Aromatic Compounds To
 Give the Corresponding Butterfly \m-Acyl Fe/S Cluster Complexes
;
_journal_issue 9
_journal_name_full Organometallics
_journal_page_first 1730
_journal_paper_doi 10.1021/acs.organomet.5b00228
_journal_volume 34
_journal_year 2015
_chemical_formula_sum 'C19 H27 Fe2 N O7 S'
_chemical_formula_weight 525.18
_space_group_IT_number 14
_space_group_name_Hall '-P 2yn'
_space_group_name_H-M_alt 'P 1 21/n 1'
_symmetry_cell_setting monoclinic
_symmetry_space_group_name_H-M 'P 1 21/n 1'
_atom_sites_solution_hydrogens geom
_atom_sites_solution_primary direct
_atom_sites_solution_secondary difmap
_audit_creation_method SHELXL-97
_cell_angle_alpha 90.00
_cell_angle_beta 94.254(3)
_cell_angle_gamma 90.00
_cell_formula_units_Z 4
_cell_length_a 8.9081(18)
_cell_length_b 24.662(5)
_cell_length_c 11.073(2)
_cell_measurement_reflns_used 5300
_cell_measurement_temperature 296(2)
_cell_measurement_theta_max 27.62
_cell_measurement_theta_min 2.48
_cell_volume 2425.9(8)
_computing_cell_refinement crystalclear
_computing_data_collection crystalclear
_computing_data_reduction crystalclear
_computing_molecular_graphics 'Bruker SHELXTL'
_computing_publication_material 'Bruker SHELXTL'
_computing_structure_refinement 'SHELXL-97 (Sheldrick, 1997)'
_computing_structure_solution 'SHELXS-97 (Sheldrick, 1990)'
_diffrn_ambient_temperature 296(2)
_diffrn_measured_fraction_theta_full 1.000
_diffrn_measured_fraction_theta_max 1.000
_diffrn_measurement_device_type 'rigaku saturn'
_diffrn_measurement_method '\w scans'
_diffrn_radiation_monochromator confocal
_diffrn_radiation_source 'rotating anode'
_diffrn_radiation_type MoK\a
_diffrn_radiation_wavelength 0.71073
_diffrn_reflns_av_R_equivalents 0.0219
_diffrn_reflns_av_sigmaI/netI 0.0254
_diffrn_reflns_limit_h_max 7
_diffrn_reflns_limit_h_min -10
_diffrn_reflns_limit_k_max 29
_diffrn_reflns_limit_k_min -29
_diffrn_reflns_limit_l_max 13
_diffrn_reflns_limit_l_min -13
_diffrn_reflns_number 12361
_diffrn_reflns_theta_full 25.00
_diffrn_reflns_theta_max 25.00
_diffrn_reflns_theta_min 1.65
_exptl_absorpt_coefficient_mu 1.318
_exptl_absorpt_correction_T_max 0.7785
_exptl_absorpt_correction_T_min 0.7426
_exptl_absorpt_correction_type multi-scan
_exptl_absorpt_process_details crystalclear
_exptl_crystal_colour red
_exptl_crystal_density_diffrn 1.438
_exptl_crystal_density_method 'not measured'
_exptl_crystal_description block
_exptl_crystal_F_000 1088
_exptl_crystal_size_max 0.24
_exptl_crystal_size_mid 0.23
_exptl_crystal_size_min 0.20
_refine_diff_density_max 0.728
_refine_diff_density_min -0.505
_refine_diff_density_rms 0.048
_refine_ls_extinction_coef 0.0089(6)
_refine_ls_extinction_expression Fc^*^=kFc[1+0.001xFc^2^\l^3^/sin(2\q)]^-1/4^
_refine_ls_extinction_method SHELXL
_refine_ls_goodness_of_fit_ref 1.023
_refine_ls_hydrogen_treatment mixed
_refine_ls_matrix_type full
_refine_ls_number_parameters 275
_refine_ls_number_reflns 4278
_refine_ls_number_restraints 1
_refine_ls_restrained_S_all 1.026
_refine_ls_R_factor_all 0.0411
_refine_ls_R_factor_gt 0.0326
_refine_ls_shift/su_max 0.000
_refine_ls_shift/su_mean 0.000
_refine_ls_structure_factor_coef Fsqd
_refine_ls_weighting_details 'calc w=1/[\s^2^(Fo^2^)+(0.0409P)^2^+1.5462P] where P=(Fo^2^+2Fc^2^)/3'
_refine_ls_weighting_scheme calc
_refine_ls_wR_factor_gt 0.0824
_refine_ls_wR_factor_ref 0.0883
_reflns_number_gt 3595
_reflns_number_total 4278
_reflns_threshold_expression >2sigma(I)
_cod_data_source_file om5b00228_si_001.cif
_cod_data_source_block A[Et3NH](R=cy-C6H11)
_cod_depositor_comments
;
The following automatic conversions were performed:

data item '_symmetry_cell_setting' value 'Monoclinic' was changed to
'monoclinic' in accordance with the
/home/saulius/struct/COD-crude-data/automatic-downloads/DataCite-retrospective/ACS/depositions/lib/dictionaries/cif_core.dic
dictionary named 'cif_core.dic' version 2.4.2 last updated on
2011-04-26.

Automatic conversion script
Id: cif_fix_values 6909 2019-04-08 15:41:33Z antanas 
;
_cod_original_sg_symbol_H-M P2(1)/n
_cod_database_code 4087537

loop_
_symmetry_equiv_pos_as_xyz
'x, y, z'
'-x+1/2, y+1/2, -z+1/2'
'-x, -y, -z'
'x-1/2, -y-1/2, z-1/2'

loop_
_atom_site_label
_atom_site_type_symbol
_atom_site_fract_x
_atom_site_fract_y
_atom_site_fract_z
_atom_site_U_iso_or_equiv
_atom_site_adp_type
_atom_site_occupancy
_atom_site_symmetry_multiplicity
_atom_site_calc_flag
_atom_site_refinement_flags
Fe1 Fe 0.70612(4) 0.160400(13) 0.29075(3) 0.04211(13) Uani 1 1 d .
Fe2 Fe 0.48552(4) 0.107687(14) 0.19099(3) 0.04687(14) Uani 1 1 d .
S1 S 0.46943(8) 0.16437(2) 0.35177(6) 0.04693(18) Uani 1 1 d .
O7 O 0.6979(3) 0.26905(9) 0.1750(2) 0.0773(7) Uani 1 1 d .
O6 O 0.8665(3) 0.17956(12) 0.5270(2) 0.0966(9) Uani 1 1 d .
O5 O 0.9598(3) 0.12069(10) 0.1644(2) 0.0784(7) Uani 1 1 d .
O1 O 0.7087(2) 0.04343(7) 0.3443(2) 0.0663(6) Uani 1 1 d .
O3 O 0.2502(3) 0.02815(11) 0.2318(3) 0.0971(8) Uani 1 1 d .
O4 O 0.3277(3) 0.18146(10) 0.0119(2) 0.0889(8) Uani 1 1 d .
O2 O 0.6273(3) 0.04868(10) 0.0018(2) 0.0894(8) Uani 1 1 d .
N1 N 0.2444(3) 0.06970(10) 0.6858(2) 0.0652(7) Uani 1 1 d .
H1 H 0.2628 0.0340 0.6718 0.078 Uiso 1 1 calc R
C8 C 0.3739(3) 0.22874(10) 0.3130(2) 0.0457(6) Uani 1 1 d .
H8 H 0.3970 0.2395 0.2312 0.055 Uiso 1 1 calc R
C9 C 0.4296(3) 0.27258(11) 0.4021(2) 0.0547(7) Uani 1 1 d .
H9A H 0.5370 0.2778 0.3978 0.066 Uiso 1 1 calc R
H9B H 0.4119 0.2615 0.4839 0.066 Uiso 1 1 calc R
C10 C 0.3468(4) 0.32578(12) 0.3718(3) 0.0694(9) Uani 1 1 d .
H10A H 0.3807 0.3533 0.4302 0.083 Uiso 1 1 calc R
H10B H 0.3702 0.3380 0.2921 0.083 Uiso 1 1 calc R
C11 C 0.1784(4) 0.31825(14) 0.3742(3) 0.0799(10) Uani 1 1 d .
H11A H 0.1280 0.3521 0.3524 0.096 Uiso 1 1 calc R
H11B H 0.1545 0.3088 0.4557 0.096 Uiso 1 1 calc R
C12 C 0.1209(4) 0.27409(14) 0.2872(4) 0.0762(9) Uani 1 1 d .
H12A H 0.1355 0.2851 0.2048 0.091 Uiso 1 1 calc R
H12B H 0.0139 0.2688 0.2939 0.091 Uiso 1 1 calc R
C13 C 0.2042(3) 0.22076(13) 0.3152(3) 0.0655(8) Uani 1 1 d .
H13A H 0.1810 0.2078 0.3944 0.079 Uiso 1 1 calc R
H13B H 0.1706 0.1937 0.2557 0.079 Uiso 1 1 calc R
C7 C 0.6983(3) 0.22704(11) 0.2191(3) 0.0512(6) Uani 1 1 d .
C6 C 0.8036(3) 0.17209(12) 0.4348(3) 0.0577(7) Uani 1 1 d .
C5 C 0.8614(3) 0.13738(11) 0.2134(3) 0.0520(7) Uani 1 1 d .
C1 C 0.6540(3) 0.08406(10) 0.3006(2) 0.0486(6) Uani 1 1 d .
C3 C 0.3420(4) 0.05965(12) 0.2178(3) 0.0643(8) Uani 1 1 d .
C4 C 0.3884(3) 0.15448(12) 0.0826(3) 0.0588(7) Uani 1 1 d .
C2 C 0.5706(4) 0.07158(12) 0.0761(3) 0.0595(7) Uani 1 1 d .
C14 C 0.1137(8) 0.0855(2) 0.6078(5) 0.159(3) Uani 1 1 d U
H14A H 0.0249 0.0731 0.6453 0.191 Uiso 1 1 calc R
H14B H 0.1099 0.1248 0.6065 0.191 Uiso 1 1 calc R
C15 C 0.1022(6) 0.06715(19) 0.4850(4) 0.1171(17) Uani 1 1 d U
H15A H 0.1209 0.0288 0.4830 0.176 Uiso 1 1 calc R
H15B H 0.1750 0.0857 0.4405 0.176 Uiso 1 1 calc R
H15C H 0.0029 0.0745 0.4490 0.176 Uiso 1 1 calc R
C16 C 0.3814(6) 0.1000(2) 0.6655(7) 0.155(3) Uani 1 1 d .
H16A H 0.3593 0.1229 0.5953 0.186 Uiso 1 1 calc R
H16B H 0.4017 0.1239 0.7344 0.186 Uiso 1 1 calc R
C17 C 0.5159(5) 0.07173(19) 0.6477(5) 0.1115(15) Uani 1 1 d .
H17A H 0.4964 0.0445 0.5865 0.167 Uiso 1 1 calc R
H17B H 0.5526 0.0548 0.7221 0.167 Uiso 1 1 calc R
H17C H 0.5900 0.0967 0.6222 0.167 Uiso 1 1 calc R
C18 C 0.2170(7) 0.0757(2) 0.8187(5) 0.1303(19) Uani 1 1 d .
H18A H 0.3131 0.0714 0.8648 0.156 Uiso 1 1 calc R
H18B H 0.1842 0.1127 0.8311 0.156 Uiso 1 1 calc R
C19 C 0.1122(7) 0.0406(2) 0.8701(5) 0.133(2) Uani 1 1 d .
H19A H 0.1407 0.0036 0.8578 0.199 Uiso 1 1 calc R
H19B H 0.0135 0.0469 0.8319 0.199 Uiso 1 1 calc R
H19C H 0.1118 0.0477 0.9553 0.199 Uiso 1 1 calc R

loop_
_atom_site_aniso_label
_atom_site_aniso_U_11
_atom_site_aniso_U_22
_atom_site_aniso_U_33
_atom_site_aniso_U_23
_atom_site_aniso_U_13
_atom_site_aniso_U_12
Fe1 0.0424(2) 0.0348(2) 0.0483(2) -0.00039(15) -0.00252(16) 0.00016(14)
Fe2 0.0468(2) 0.0352(2) 0.0576(2) -0.00278(16) -0.00347(17) -0.00175(15)
S1 0.0492(4) 0.0384(3) 0.0536(4) 0.0025(3) 0.0060(3) 0.0008(3)
O7 0.0834(16) 0.0476(12) 0.1027(17) 0.0235(12) 0.0190(13) 0.0031(11)
O6 0.104(2) 0.113(2) 0.0667(15) -0.0226(14) -0.0307(14) 0.0205(16)
O5 0.0607(14) 0.0879(17) 0.0881(17) -0.0127(13) 0.0160(12) 0.0111(12)
O1 0.0777(14) 0.0368(10) 0.0821(14) 0.0076(9) -0.0094(11) 0.0085(10)
O3 0.0766(16) 0.0729(16) 0.143(2) 0.0001(15) 0.0155(16) -0.0288(14)
O4 0.1064(19) 0.0761(16) 0.0792(16) 0.0051(13) -0.0271(15) 0.0275(14)
O2 0.109(2) 0.0813(17) 0.0782(16) -0.0260(13) 0.0097(15) 0.0170(15)
N1 0.0727(16) 0.0422(13) 0.0787(18) -0.0054(12) -0.0079(14) 0.0029(12)
C8 0.0458(14) 0.0381(13) 0.0533(15) -0.0012(11) 0.0057(11) 0.0024(11)
C9 0.0603(17) 0.0510(16) 0.0528(15) -0.0078(12) 0.0025(13) 0.0018(13)
C10 0.102(3) 0.0440(16) 0.0621(18) -0.0094(13) 0.0028(18) 0.0057(16)
C11 0.095(3) 0.069(2) 0.077(2) 0.0017(17) 0.0116(19) 0.036(2)
C12 0.0541(18) 0.078(2) 0.096(2) 0.0045(19) 0.0034(17) 0.0172(16)
C13 0.0473(16) 0.0585(18) 0.091(2) 0.0004(16) 0.0071(15) -0.0006(13)
C7 0.0456(15) 0.0468(16) 0.0610(16) 0.0006(13) 0.0029(12) -0.0002(12)
C6 0.0593(17) 0.0529(16) 0.0594(18) -0.0043(13) -0.0053(14) 0.0083(13)
C5 0.0506(16) 0.0462(15) 0.0582(16) -0.0024(13) -0.0033(13) -0.0008(13)
C1 0.0551(15) 0.0367(14) 0.0534(15) -0.0012(11) 0.0009(12) 0.0020(12)
C3 0.0591(18) 0.0494(17) 0.084(2) -0.0044(15) 0.0008(16) -0.0039(15)
C4 0.0603(18) 0.0496(16) 0.0649(18) -0.0111(14) -0.0068(15) 0.0026(14)
C2 0.0644(18) 0.0466(16) 0.0652(18) -0.0036(14) -0.0112(15) 0.0006(14)
C14 0.209(6) 0.093(3) 0.156(4) -0.031(3) -0.111(4) 0.064(4)
C15 0.161(5) 0.108(3) 0.079(3) 0.002(2) -0.019(3) 0.031(3)
C16 0.100(4) 0.081(3) 0.288(9) -0.034(4) 0.038(5) -0.030(3)
C17 0.085(3) 0.086(3) 0.165(5) 0.002(3) 0.017(3) -0.003(2)
C18 0.173(6) 0.098(4) 0.117(4) -0.028(3) -0.003(4) 0.007(4)
C19 0.184(6) 0.118(4) 0.100(3) 0.022(3) 0.037(4) 0.043(4)

loop_
_atom_type_symbol
_atom_type_description
_atom_type_scat_dispersion_real
_atom_type_scat_dispersion_imag
_atom_type_scat_source
C C 0.0033 0.0016 'International Tables Vol C Tables 4.2.6.8 and 6.1.1.4'
H H 0.0000 0.0000 'International Tables Vol C Tables 4.2.6.8 and 6.1.1.4'
N N 0.0061 0.0033 'International Tables Vol C Tables 4.2.6.8 and 6.1.1.4'
O O 0.0106 0.0060 'International Tables Vol C Tables 4.2.6.8 and 6.1.1.4'
S S 0.1246 0.1234 'International Tables Vol C Tables 4.2.6.8 and 6.1.1.4'
Fe Fe 0.3463 0.8444 'International Tables Vol C Tables 4.2.6.8 and 6.1.1.4'

loop_
_geom_angle_atom_site_label_1
_geom_angle_atom_site_label_2
_geom_angle_atom_site_label_3
_geom_angle
C5 Fe1 C6 97.96(13)
C5 Fe1 C7 94.83(13)
C6 Fe1 C7 104.12(13)
C5 Fe1 C1 85.13(12)
C6 Fe1 C1 102.05(12)
C7 Fe1 C1 153.57(12)
C5 Fe1 S1 159.26(9)
C6 Fe1 S1 97.39(10)
C7 Fe1 S1 94.85(9)
C1 Fe1 S1 78.09(8)
C5 Fe1 Fe2 103.42(9)
C6 Fe1 Fe2 141.45(10)
C7 Fe1 Fe2 105.59(9)
C1 Fe1 Fe2 49.35(8)
S1 Fe1 Fe2 56.23(2)
C2 Fe2 C3 97.83(14)
C2 Fe2 C4 93.04(13)
C3 Fe2 C4 102.57(14)
C2 Fe2 C1 86.90(12)
C3 Fe2 C1 103.06(13)
C4 Fe2 C1 154.13(12)
C2 Fe2 S1 157.93(10)
C3 Fe2 S1 100.96(11)
C4 Fe2 S1 94.08(9)
C1 Fe2 S1 77.68(8)
C2 Fe2 Fe1 102.20(10)
C3 Fe2 Fe1 143.94(11)
C4 Fe2 Fe1 105.94(9)
C1 Fe2 Fe1 49.20(8)
S1 Fe2 Fe1 55.74(2)
C8 S1 Fe1 113.16(9)
C8 S1 Fe2 113.76(9)
Fe1 S1 Fe2 68.03(2)
C14 N1 C16 114.4(5)
C14 N1 C18 111.8(4)
C16 N1 C18 107.2(4)
C14 N1 H1 107.7
C16 N1 H1 107.7
C18 N1 H1 107.7
C9 C8 C13 110.9(2)
C9 C8 S1 109.85(18)
C13 C8 S1 109.09(18)
C9 C8 H8 109.0
C13 C8 H8 109.0
S1 C8 H8 109.0
C8 C9 C10 109.8(2)
C8 C9 H9A 109.7
C10 C9 H9A 109.7
C8 C9 H9B 109.7
C10 C9 H9B 109.7
H9A C9 H9B 108.2
C11 C10 C9 110.7(3)
C11 C10 H10A 109.5
C9 C10 H10A 109.5
C11 C10 H10B 109.5
C9 C10 H10B 109.5
H10A C10 H10B 108.1
C10 C11 C12 111.4(3)
C10 C11 H11A 109.3
C12 C11 H11A 109.3
C10 C11 H11B 109.3
C12 C11 H11B 109.3
H11A C11 H11B 108.0
C11 C12 C13 110.6(3)
C11 C12 H12A 109.5
C13 C12 H12A 109.5
C11 C12 H12B 109.5
C13 C12 H12B 109.5
H12A C12 H12B 108.1
C8 C13 C12 110.6(2)
C8 C13 H13A 109.5
C12 C13 H13A 109.5
C8 C13 H13B 109.5
C12 C13 H13B 109.5
H13A C13 H13B 108.1
O7 C7 Fe1 178.0(3)
O6 C6 Fe1 179.8(3)
O5 C5 Fe1 177.5(3)
O1 C1 Fe1 137.7(2)
O1 C1 Fe2 140.5(2)
Fe1 C1 Fe2 81.45(10)
O3 C3 Fe2 178.0(3)
O4 C4 Fe2 176.8(3)
O2 C2 Fe2 179.1(3)
C15 C14 N1 118.6(5)
C15 C14 H14A 107.7
N1 C14 H14A 107.7
C15 C14 H14B 107.7
N1 C14 H14B 107.7
H14A C14 H14B 107.1
C14 C15 H15A 109.5
C14 C15 H15B 109.5
H15A C15 H15B 109.5
C14 C15 H15C 109.5
H15A C15 H15C 109.5
H15B C15 H15C 109.5
C17 C16 N1 119.7(4)
C17 C16 H16A 107.4
N1 C16 H16A 107.4
C17 C16 H16B 107.4
N1 C16 H16B 107.4
H16A C16 H16B 106.9
C16 C17 H17A 109.5
C16 C17 H17B 109.5
H17A C17 H17B 109.5
C16 C17 H17C 109.5
H17A C17 H17C 109.5
H17B C17 H17C 109.5
C19 C18 N1 119.1(4)
C19 C18 H18A 107.5
N1 C18 H18A 107.5
C19 C18 H18B 107.5
N1 C18 H18B 107.5
H18A C18 H18B 107.0
C18 C19 H19A 109.5
C18 C19 H19B 109.5
H19A C19 H19B 109.5
C18 C19 H19C 109.5
H19A C19 H19C 109.5
H19B C19 H19C 109.5

loop_
_geom_bond_atom_site_label_1
_geom_bond_atom_site_label_2
_geom_bond_distance
Fe1 C5 1.774(3)
Fe1 C6 1.782(3)
Fe1 C7 1.824(3)
Fe1 C1 1.944(3)
Fe1 S1 2.2634(9)
Fe1 Fe2 2.5396(6)
Fe2 C2 1.769(3)
Fe2 C3 1.784(3)
Fe2 C4 1.835(3)
Fe2 C1 1.948(3)
Fe2 S1 2.2764(8)
S1 C8 1.837(2)
O7 C7 1.145(3)
O6 C6 1.142(3)
O5 C5 1.142(3)
O1 C1 1.200(3)
O3 C3 1.146(4)
O4 C4 1.134(3)
O2 C2 1.145(4)
N1 C14 1.451(5)
N1 C16 1.463(5)
N1 C18 1.516(6)
N1 H1 0.9100
C8 C9 1.521(4)
C8 C13 1.527(4)
C8 H8 0.9800
C9 C10 1.530(4)
C9 H9A 0.9700
C9 H9B 0.9700
C10 C11 1.514(5)
C10 H10A 0.9700
C10 H10B 0.9700
C11 C12 1.518(5)
C11 H11A 0.9700
C11 H11B 0.9700
C12 C13 1.530(4)
C12 H12A 0.9700
C12 H12B 0.9700
C13 H13A 0.9700
C13 H13B 0.9700
C14 C15 1.430(6)
C14 H14A 0.9700
C14 H14B 0.9700
C15 H15A 0.9600
C15 H15B 0.9600
C15 H15C 0.9600
C16 C17 1.413(6)
C16 H16A 0.9700
C16 H16B 0.9700
C17 H17A 0.9600
C17 H17B 0.9600
C17 H17C 0.9600
C18 C19 1.422(7)
C18 H18A 0.9700
C18 H18B 0.9700
C19 H19A 0.9600
C19 H19B 0.9600
C19 H19C 0.9600

loop_
_geom_torsion_atom_site_label_1
_geom_torsion_atom_site_label_2
_geom_torsion_atom_site_label_3
_geom_torsion_atom_site_label_4
_geom_torsion
C5 Fe1 Fe2 C2 -3.61(13)
C6 Fe1 Fe2 C2 -125.45(18)
C7 Fe1 Fe2 C2 95.40(13)
C1 Fe1 Fe2 C2 -74.95(14)
S1 Fe1 Fe2 C2 -179.25(10)
C5 Fe1 Fe2 C3 118.64(19)
C6 Fe1 Fe2 C3 -3.2(2)
C7 Fe1 Fe2 C3 -142.36(19)
C1 Fe1 Fe2 C3 47.3(2)
S1 Fe1 Fe2 C3 -57.00(17)
C5 Fe1 Fe2 C4 -100.39(14)
C6 Fe1 Fe2 C4 137.76(18)
C7 Fe1 Fe2 C4 -1.39(14)
C1 Fe1 Fe2 C4 -171.74(15)
S1 Fe1 Fe2 C4 83.97(11)
C5 Fe1 Fe2 C1 71.34(14)
C6 Fe1 Fe2 C1 -50.50(18)
C7 Fe1 Fe2 C1 170.34(14)
S1 Fe1 Fe2 C1 -104.30(11)
C5 Fe1 Fe2 S1 175.64(10)
C6 Fe1 Fe2 S1 53.79(15)
C7 Fe1 Fe2 S1 -85.36(9)
C1 Fe1 Fe2 S1 104.30(11)
C5 Fe1 S1 C8 -119.5(3)
C6 Fe1 S1 C8 103.02(13)
C7 Fe1 S1 C8 -1.93(13)
C1 Fe1 S1 C8 -156.16(12)
Fe2 Fe1 S1 C8 -107.46(9)
C5 Fe1 S1 Fe2 -12.1(3)
C6 Fe1 S1 Fe2 -149.53(10)
C7 Fe1 S1 Fe2 105.53(9)
C1 Fe1 S1 Fe2 -48.71(8)
C2 Fe2 S1 C8 108.6(3)
C3 Fe2 S1 C8 -103.59(14)
C4 Fe2 S1 C8 0.06(14)
C1 Fe2 S1 C8 155.26(12)
Fe1 Fe2 S1 C8 106.60(9)
C2 Fe2 S1 Fe1 2.0(3)
C3 Fe2 S1 Fe1 149.81(11)
C4 Fe2 S1 Fe1 -106.54(10)
C1 Fe2 S1 Fe1 48.66(8)
Fe1 S1 C8 C9 -78.31(19)
Fe2 S1 C8 C9 -153.46(16)
Fe1 S1 C8 C13 159.94(18)
Fe2 S1 C8 C13 84.8(2)
C13 C8 C9 C10 -57.8(3)
S1 C8 C9 C10 -178.4(2)
C8 C9 C10 C11 57.6(3)
C9 C10 C11 C12 -57.3(4)
C10 C11 C12 C13 56.1(4)
C9 C8 C13 C12 57.1(3)
S1 C8 C13 C12 178.2(2)
C11 C12 C13 C8 -55.7(4)
C5 Fe1 C7 O7 -51(8)
C6 Fe1 C7 O7 49(8)
C1 Fe1 C7 O7 -139(7)
S1 Fe1 C7 O7 148(8)
Fe2 Fe1 C7 O7 -156(8)
C5 Fe1 C6 O6 13(52)
C7 Fe1 C6 O6 -84(52)
C1 Fe1 C6 O6 100(52)
S1 Fe1 C6 O6 179(100)
Fe2 Fe1 C6 O6 136(100)
C6 Fe1 C5 O5 97(6)
C7 Fe1 C5 O5 -158(6)
C1 Fe1 C5 O5 -5(6)
S1 Fe1 C5 O5 -41(6)
Fe2 Fe1 C5 O5 -51(6)
C5 Fe1 C1 O1 61.7(3)
C6 Fe1 C1 O1 -35.4(4)
C7 Fe1 C1 O1 152.8(3)
S1 Fe1 C1 O1 -130.5(3)
Fe2 Fe1 C1 O1 174.1(4)
C5 Fe1 C1 Fe2 -112.34(11)
C6 Fe1 C1 Fe2 150.54(11)
C7 Fe1 C1 Fe2 -21.3(3)
S1 Fe1 C1 Fe2 55.41(7)
C2 Fe2 C1 O1 -64.7(4)
C3 Fe2 C1 O1 32.7(4)
C4 Fe2 C1 O1 -155.2(3)
S1 Fe2 C1 O1 131.2(4)
Fe1 Fe2 C1 O1 -173.7(4)
C2 Fe2 C1 Fe1 109.04(12)
C3 Fe2 C1 Fe1 -153.63(12)
C4 Fe2 C1 Fe1 18.5(3)
S1 Fe2 C1 Fe1 -55.06(6)
C2 Fe2 C3 O3 -22(9)
C4 Fe2 C3 O3 73(9)
C1 Fe2 C3 O3 -110(9)
S1 Fe2 C3 O3 170(9)
Fe1 Fe2 C3 O3 -145(9)
C2 Fe2 C4 O4 33(5)
C3 Fe2 C4 O4 -65(5)
C1 Fe2 C4 O4 123(5)
S1 Fe2 C4 O4 -167(5)
Fe1 Fe2 C4 O4 137(5)
C3 Fe2 C2 O2 -170(100)
C4 Fe2 C2 O2 87(21)
C1 Fe2 C2 O2 -67(21)
S1 Fe2 C2 O2 -22(21)
Fe1 Fe2 C2 O2 -20(21)
C16 N1 C14 C15 77.0(6)
C18 N1 C14 C15 -161.0(5)
C14 N1 C16 C17 -128.8(6)
C18 N1 C16 C17 106.6(6)
C14 N1 C18 C19 68.3(6)
C16 N1 C18 C19 -165.6(5)
